data_1560811
loop_
_publ_author_name
'Gui, Yue'
'McCann, Erin C.'
'Yao, Xin'
'Li, Yuhui'
'Jones, Karen J.'
'Yu, Lian'

_publ_section_title
;
 Amorphous Drug-Polymer Salt with High Stability under Tropical Conditions
 and Fast Dissolution: The Case of Clofazimine and Poly(acrylic acid).
;
_journal_issue 3
_journal_name_full 'Molecular pharmaceutics'
_journal_page_first 1364
_journal_page_last 1372
_journal_paper_doi 10.1021/acs.molpharmaceut.0c01180
_journal_volume 18
_journal_year 2021
_chemical_formula_moiety 'C27 H23 Cl2 N4, C12 H25 O4 S'
_chemical_formula_sum 'C39 H48 Cl2 N4 O4 S'
_chemical_formula_weight 739.77
_space_group_crystal_system triclinic
_space_group_IT_number 2
_space_group_name_Hall '-P 1'
_space_group_name_H-M_alt 'P -1'
_atom_sites_solution_hydrogens mixed
_atom_sites_solution_primary dual
_audit_creation_date 2020-09-18
_audit_creation_method
;
Olex2 1.3
(compiled 2020.07.31 svn.rc2a77460 for OlexSys, GUI svn.r6145)
;
_cell_angle_alpha 116.386(10)
_cell_angle_beta 91.271(8)
_cell_angle_gamma 108.043(6)
_cell_formula_units_Z 2
_cell_length_a 10.9239(13)
_cell_length_b 13.7852(15)
_cell_length_c 14.6224(16)
_cell_measurement_reflns_used 5661
_cell_measurement_temperature 100.0
_cell_measurement_theta_max 78.913
_cell_measurement_theta_min 3.435
_cell_volume 1842.2(4)
_computing_cell_refinement 'APEX3 (Bruker AXS Inc., 2019)'
_computing_data_collection
;
Bruker Instrument Service, BIS, v.6.2.12 (Bruker AXS Inc., 2019)'
;
_computing_data_reduction 'SAINT V8.40A (Bruker AXS Inc., 2019)'
_computing_molecular_graphics 'OLEX2 (Dolomanov et al., 2009)'
_computing_publication_material 'OLEX2 (Dolomanov et al., 2009)'
_computing_structure_refinement 'SHELXL 2018/3 (Sheldrick, 2015b)'
_computing_structure_solution 'SHELXT, VERSION 2014/5 (Sheldrick, 2015a)'
_diffrn_ambient_temperature 100.0
_diffrn_detector '100 \\times 140 mm^2^ CMOS sensor'
_diffrn_detector_area_resol_mean 7.41
_diffrn_detector_type 'Bruker PHOTON III'
_diffrn_measured_fraction_theta_full 0.997
_diffrn_measured_fraction_theta_max 0.956
_diffrn_measurement_device '\k-geometry four-circle diffractometer'
_diffrn_measurement_device_type 'Bruker D8 VENTURE'
_diffrn_measurement_method '0.5\ \w and 0.5\ \f scans'
_diffrn_radiation_collimation 'focusing mirror'
_diffrn_radiation_detector 'Bruker PHOTON III'
_diffrn_radiation_monochromator 'multilayer mirror'
_diffrn_radiation_probe x-ray
_diffrn_radiation_type 'Cu K\a'
_diffrn_radiation_wavelength 1.54178
_diffrn_radiation_xray_symbol K-L~3~
_diffrn_reflns_av_R_equivalents 0.0806
_diffrn_reflns_av_unetI/netI 0.0835
_diffrn_reflns_Laue_measured_fraction_full 0.997
_diffrn_reflns_Laue_measured_fraction_max 0.956
_diffrn_reflns_limit_h_max 13
_diffrn_reflns_limit_h_min -13
_diffrn_reflns_limit_k_max 17
_diffrn_reflns_limit_k_min -17
_diffrn_reflns_limit_l_max 18
_diffrn_reflns_limit_l_min -18
_diffrn_reflns_number 19377
_diffrn_reflns_point_group_measured_fraction_full 0.997
_diffrn_reflns_point_group_measured_fraction_max 0.956
_diffrn_reflns_theta_full 67.000
_diffrn_reflns_theta_max 79.363
_diffrn_reflns_theta_min 3.435
_diffrn_source 'microfocus sealed X-ray tube'
_diffrn_source_current 1.1
_diffrn_source_power 0.055
_diffrn_source_type 'Incoatec I\mS 3.0'
_diffrn_source_voltage 50.0
_diffrn_standards_number 0
_exptl_absorpt_coefficient_mu 2.486
_exptl_absorpt_correction_T_max 0.7746
_exptl_absorpt_correction_T_min 0.6260
_exptl_absorpt_correction_type multi-scan
_exptl_absorpt_process_details 'SADABS-2016/2 (Krause et al., 2015) was used for absorption correction.'
_exptl_crystal_colour colourless
_exptl_crystal_colour_primary colourless
_exptl_crystal_density_diffrn 1.334
_exptl_crystal_density_method 'not measured'
_exptl_crystal_description blade
_exptl_crystal_F_000 784
_exptl_crystal_size_max 0.14
_exptl_crystal_size_mid 0.07
_exptl_crystal_size_min 0.01
_refine_diff_density_max 0.474
_refine_diff_density_min -0.422
_refine_diff_density_rms 0.069
_refine_ls_extinction_method none
_refine_ls_goodness_of_fit_ref 1.032
_refine_ls_hydrogen_treatment mixed
_refine_ls_matrix_type full
_refine_ls_number_parameters 471
_refine_ls_number_reflns 7647
_refine_ls_number_restraints 6
_refine_ls_restrained_S_all 1.040
_refine_ls_R_factor_all 0.0815
_refine_ls_R_factor_gt 0.0530
_refine_ls_shift/su_max 0.001
_refine_ls_shift/su_mean 0.000
_refine_ls_structure_factor_coef Fsqd
_refine_ls_weighting_details 'w=1/[\s^2^(Fo^2^)+(0.0569P)^2^+0.2315P] where P=(Fo^2^+2Fc^2^)/3'
_refine_ls_weighting_scheme calc
_refine_ls_wR_factor_gt 0.1208
_refine_ls_wR_factor_ref 0.1347
_reflns_Friedel_coverage 0.000
_reflns_number_gt 5420
_reflns_number_total 7647
_reflns_threshold_expression 'I > 2\s(I)'
_cod_data_source_file mp0c01180_si_002.cif
_cod_data_source_block yu216
_cod_database_code 1560811
_shelx_shelxl_version_number 2018/3
_shelx_space_group_comment
;
The symmetry employed for this shelxl refinement is uniquely defined
by the following loop, which should always be used as a source of
symmetry information in preference to the above space-group names.
They are only intended as comments.
;
_shelx_estimated_absorpt_t_max 0.976
_shelx_estimated_absorpt_t_min 0.722
_olex2_refinement_description
;
1. Fixed Uiso
 At 1.2 times of:
  All C(H) groups, All C(H,H) groups, All C(H,H,H,H) groups, All N(H) groups
 At 1.5 times of:
  All C(H,H,H) groups
2. Uiso/Uaniso restraints and constraints
Uiso(C37A) = Uiso(C38A) = Uiso(C39A)
3. Same fragment restrains
{C35, C36, C37A, C38A, C39A} sigma for 1-2: 0.008, 1-3: 0.016
as in
{C35, C36, C37, C38, C39}
4. Others
 Sof(H36C)=Sof(H36D)=Sof(C37A)=Sof(H37C)=Sof(H37D)=Sof(C38A)=Sof(H38C)=
 Sof(H38D)=Sof(C39A)=Sof(H39D)=Sof(H39E)=Sof(H39F)=1-FVAR(1)
 Sof(H36A)=Sof(H36B)=Sof(C37)=Sof(H37A)=Sof(H37B)=Sof(C38)=Sof(H38A)=Sof(H38B)=
 Sof(C39)=Sof(H39A)=Sof(H39B)=Sof(H39C)=FVAR(1)
 Fixed Uiso: C37A(0.048) C38A(0.048) C39A(0.048)
5.a Ternary CH refined with riding coordinates:
 C25(H25)
5.b Secondary CH2 refined with riding coordinates:
 C28(H28A,H28B), C29(H29A,H29B), C30(H30A,H30B), C31(H31A,H31B), C32(H32A,
 H32B), C33(H33A,H33B), C34(H34A,H34B), C35(H35A,H35B), C36(H36A,H36B),
 C36(H36C,H36D), C37(H37A,H37B), C38(H38A,H38B), C37A(H37C,H37D), C38A(H38C,
 H38D)
5.c Aromatic/amide H refined with riding coordinates:
 C2(H2), C3(H3), C5(H5), C6(H6), C8(H8), C11(H11), C12(H12), C13(H13),
 C14(H14), C17(H17), C18(H18), C20(H20), C21(H21), C23(H23)
5.d Idealised Me refined as rotating group:
 C26(H26A,H26B,H26C), C27(H27A,H27B,H27C), C39(H39A,H39B,H39C), C39A(H39D,H39E,
 H39F)
;
_olex2_submission_special_instructions 'No special instructions were received'

loop_
_space_group_symop_operation_xyz
'x, y, z'
'-x, -y, -z'

loop_
_atom_site_label
_atom_site_type_symbol
_atom_site_fract_x
_atom_site_fract_y
_atom_site_fract_z
_atom_site_U_iso_or_equiv
_atom_site_adp_type
_atom_site_occupancy
_atom_site_site_symmetry_order
_atom_site_calc_flag
_atom_site_refinement_flags_posn
_atom_site_refinement_flags_adp
_atom_site_refinement_flags_occupancy
_atom_site_disorder_assembly
_atom_site_disorder_group
Cl1 Cl 0.63996(7) 0.34439(5) 0.92083(5) 0.02834(16) Uani 1 1 d . . . . .
Cl2 Cl 0.16141(7) 1.12427(5) 0.59499(5) 0.03033(16) Uani 1 1 d . . . . .
N1 N 0.5405(2) 0.62537(17) 0.73695(17) 0.0221(4) Uani 1 1 d . . . . .
H1 H 0.585(3) 0.621(3) 0.684(3) 0.026 Uiso 1 1 d . U . . .
N2 N 0.3799(2) 0.88016(16) 1.00843(16) 0.0207(4) Uani 1 1 d . . . . .
N3 N 0.2890(2) 0.94701(16) 0.87351(16) 0.0199(4) Uani 1 1 d . . . . .
N4 N 0.4679(2) 0.70459(18) 0.60854(17) 0.0229(4) Uani 1 1 d . . . . .
H4 H 0.510(3) 0.657(3) 0.589(3) 0.027 Uiso 1 1 d . U . . .
C1 C 0.5626(3) 0.56255(19) 0.78596(19) 0.0211(5) Uani 1 1 d . . . . .
C2 C 0.6803(3) 0.5423(2) 0.7816(2) 0.0231(5) Uani 1 1 d . . . . .
H2 H 0.745286 0.575832 0.751459 0.028 Uiso 1 1 calc R U . . .
C3 C 0.7029(3) 0.4731(2) 0.8212(2) 0.0229(5) Uani 1 1 d . . . . .
H3 H 0.782317 0.457999 0.817165 0.028 Uiso 1 1 calc R U . . .
C4 C 0.6082(3) 0.42645(19) 0.8668(2) 0.0227(5) Uani 1 1 d . . . . .
C5 C 0.4897(3) 0.4447(2) 0.8709(2) 0.0231(5) Uani 1 1 d . . . . .
H5 H 0.425354 0.411256 0.901396 0.028 Uiso 1 1 calc R U . . .
C6 C 0.4663(3) 0.5123(2) 0.8299(2) 0.0231(5) Uani 1 1 d . . . . .
H6 H 0.385260 0.524551 0.831643 0.028 Uiso 1 1 calc R U . . .
C7 C 0.4828(3) 0.70779(19) 0.77540(19) 0.0199(5) Uani 1 1 d . . . . .
C8 C 0.4602(3) 0.75438(19) 0.87454(19) 0.0208(5) Uani 1 1 d . . . . .
H8 H 0.488287 0.731110 0.920935 0.025 Uiso 1 1 calc R U . . .
C9 C 0.3961(2) 0.83659(19) 0.91120(19) 0.0203(5) Uani 1 1 d . . . . .
C10 C 0.3143(3) 0.95641(18) 1.04061(19) 0.0206(5) Uani 1 1 d . . . . .
C11 C 0.2945(3) 1.00279(19) 1.1441(2) 0.0229(5) Uani 1 1 d . . . . .
H11 H 0.329226 0.982734 1.190551 0.028 Uiso 1 1 calc R U . . .
C12 C 0.2255(3) 1.0770(2) 1.1789(2) 0.0252(5) Uani 1 1 d . . . . .
H12 H 0.212240 1.107118 1.248698 0.030 Uiso 1 1 calc R U . . .
C13 C 0.1748(3) 1.1079(2) 1.1106(2) 0.0255(5) Uani 1 1 d . . . . .
H13 H 0.126453 1.158228 1.134606 0.031 Uiso 1 1 calc R U . . .
C14 C 0.1944(3) 1.0659(2) 1.0091(2) 0.0244(5) Uani 1 1 d . . . . .
H14 H 0.160642 1.087913 0.963858 0.029 Uiso 1 1 calc R U . . .
C15 C 0.2648(3) 0.99052(19) 0.97343(19) 0.0209(5) Uani 1 1 d . . . . .
C16 C 0.2538(3) 0.98928(19) 0.80515(19) 0.0198(5) Uani 1 1 d . . . . .
C17 C 0.1337(3) 0.9314(2) 0.7385(2) 0.0235(5) Uani 1 1 d . . . . .
H17 H 0.072032 0.864980 0.737880 0.028 Uiso 1 1 calc R U . . .
C18 C 0.1049(3) 0.9724(2) 0.6722(2) 0.0247(5) Uani 1 1 d . . . . .
H18 H 0.023122 0.934285 0.625598 0.030 Uiso 1 1 calc R U . . .
C19 C 0.1980(3) 1.0703(2) 0.6753(2) 0.0244(5) Uani 1 1 d . . . . .
C20 C 0.3174(3) 1.1272(2) 0.7418(2) 0.0247(5) Uani 1 1 d . . . . .
H20 H 0.379043 1.193705 0.742551 0.030 Uiso 1 1 calc R U . . .
C21 C 0.3470(3) 1.0864(2) 0.8080(2) 0.0222(5) Uani 1 1 d . . . . .
H21 H 0.429121 1.124124 0.854155 0.027 Uiso 1 1 calc R U . . .
C22 C 0.3530(2) 0.87060(19) 0.83866(19) 0.0195(5) Uani 1 1 d . . . . .
C23 C 0.3791(3) 0.82701(19) 0.73892(19) 0.0207(5) Uani 1 1 d . . . . .
H23 H 0.353000 0.851970 0.693226 0.025 Uiso 1 1 calc R U . . .
C24 C 0.4434(2) 0.74640(19) 0.70367(19) 0.0192(5) Uani 1 1 d . . . . .
C25 C 0.4321(3) 0.7349(2) 0.5293(2) 0.0253(5) Uani 1 1 d . . . . .
H25 H 0.450210 0.820208 0.563765 0.030 Uiso 1 1 calc R U . . .
C26 C 0.2868(3) 0.6712(2) 0.4815(2) 0.0286(6) Uani 1 1 d . . . . .
H26A H 0.265380 0.690819 0.427977 0.043 Uiso 1 1 calc R U . . .
H26B H 0.234764 0.694351 0.535708 0.043 Uiso 1 1 calc R U . . .
H26C H 0.266796 0.587408 0.450125 0.043 Uiso 1 1 calc R U . . .
C27 C 0.5205(3) 0.7074(2) 0.4500(2) 0.0280(6) Uani 1 1 d . . . . .
H27A H 0.508255 0.624911 0.419024 0.042 Uiso 1 1 calc R U . . .
H27B H 0.612147 0.754145 0.484330 0.042 Uiso 1 1 calc R U . . .
H27C H 0.498079 0.725225 0.395435 0.042 Uiso 1 1 calc R U . . .
S1 S 0.80486(6) 0.66579(5) 0.58332(5) 0.02141(15) Uani 1 1 d . . . . .
O1 O 0.66635(19) 0.59429(15) 0.56241(14) 0.0251(4) Uani 1 1 d . . . . .
O2 O 0.8735(2) 0.69344(15) 0.68176(14) 0.0263(4) Uani 1 1 d . . . . .
O3 O 0.8245(2) 0.76323(15) 0.56450(15) 0.0279(4) Uani 1 1 d . . . . .
O4 O 0.87111(19) 0.58358(15) 0.50280(14) 0.0246(4) Uani 1 1 d . . . . .
C28 C 0.8377(3) 0.5536(2) 0.3954(2) 0.0263(5) Uani 1 1 d . . . . .
H28A H 0.872614 0.623245 0.385961 0.032 Uiso 1 1 calc R U . . .
H28B H 0.741373 0.520328 0.372336 0.032 Uiso 1 1 calc R U . . .
C29 C 0.8986(3) 0.4651(2) 0.3330(2) 0.0256(5) Uani 1 1 d . . . . .
H29A H 0.852162 0.391305 0.333461 0.031 Uiso 1 1 calc R U . . .
H29B H 0.991398 0.493249 0.365946 0.031 Uiso 1 1 calc R U . . .
C30 C 0.8913(3) 0.4436(2) 0.2211(2) 0.0249(5) Uani 1 1 d . . . . .
H30A H 0.940880 0.516970 0.220859 0.030 Uiso 1 1 calc R U . . .
H30B H 0.798735 0.419299 0.189521 0.030 Uiso 1 1 calc R U . . .
C31 C 0.9462(3) 0.3510(2) 0.15477(19) 0.0223(5) Uani 1 1 d . . . . .
H31A H 0.885888 0.274548 0.143159 0.027 Uiso 1 1 calc R U . . .
H31B H 1.031597 0.366830 0.193618 0.027 Uiso 1 1 calc R U . . .
C32 C 0.9655(3) 0.3450(2) 0.0495(2) 0.0242(5) Uani 1 1 d . . . . .
H32A H 1.020115 0.422888 0.060382 0.029 Uiso 1 1 calc R U . . .
H32B H 0.879195 0.322275 0.007767 0.029 Uiso 1 1 calc R U . . .
C33 C 1.0311(3) 0.2584(2) -0.0110(2) 0.0264(6) Uani 1 1 d . . . . .
H33A H 1.092667 0.257719 0.039235 0.032 Uiso 1 1 calc R U . . .
H33B H 0.962928 0.179999 -0.048138 0.032 Uiso 1 1 calc R U . . .
C34 C 1.1057(3) 0.2832(2) -0.0895(2) 0.0321(6) Uani 1 1 d . . . . .
H34A H 1.140428 0.220459 -0.126452 0.038 Uiso 1 1 calc R U . . .
H34B H 1.181847 0.356322 -0.050964 0.038 Uiso 1 1 calc R U . . .
C35 C 1.0276(3) 0.2937(2) -0.1704(2) 0.0308(6) Uani 1 1 d D . . . .
H35A H 0.999184 0.360631 -0.134080 0.037 Uiso 1 1 calc R U . . .
H35B H 1.086233 0.310257 -0.216380 0.037 Uiso 1 1 calc R U . . .
C36 C 0.9075(3) 0.1868(2) -0.2373(2) 0.0324(6) Uani 1 1 d D . . . .
H36A H 0.838469 0.180627 -0.195295 0.039 Uiso 0.858(7) 1 calc R U P A 1
H36B H 0.930886 0.116592 -0.261315 0.039 Uiso 0.858(7) 1 calc R U P A 1
H36C H 0.939433 0.121599 -0.270885 0.039 Uiso 0.142(7) 1 calc R U P A 2
H36D H 0.853334 0.170999 -0.188628 0.039 Uiso 0.142(7) 1 calc R U P A 2
C37 C 0.8548(4) 0.1936(4) -0.3319(3) 0.0337(8) Uani 0.858(7) 1 d D . P A 1
H37A H 0.922645 0.194761 -0.375542 0.040 Uiso 0.858(7) 1 calc R U P A 1
H37B H 0.839227 0.267560 -0.307068 0.040 Uiso 0.858(7) 1 calc R U P A 1
C38 C 0.7270(4) 0.0930(3) -0.3996(3) 0.0385(10) Uani 0.858(7) 1 d D . P A 1
H38A H 0.713142 0.091636 -0.467386 0.046 Uiso 0.858(7) 1 calc R U P A 1
H38B H 0.736820 0.018992 -0.413160 0.046 Uiso 0.858(7) 1 calc R U P A 1
C39 C 0.6056(4) 0.1007(3) -0.3505(3) 0.0384(9) Uani 0.858(7) 1 d D . P A 1
H39A H 0.528270 0.034017 -0.397222 0.058 Uiso 0.858(7) 1 calc R U P A 1
H39B H 0.593178 0.172472 -0.339025 0.058 Uiso 0.858(7) 1 calc R U P A 1
H39C H 0.617616 0.100723 -0.283923 0.058 Uiso 0.858(7) 1 calc R U P A 1
C37A C 0.815(2) 0.1774(19) -0.321(2) 0.048 Uiso 0.142(7) 1 d D U P A 2
H37C H 0.862321 0.180879 -0.377504 0.058 Uiso 0.142(7) 1 calc R U P A 2
H37D H 0.784953 0.244080 -0.292342 0.058 Uiso 0.142(7) 1 calc R U P A 2
C38A C 0.694(2) 0.0628(18) -0.3681(18) 0.048 Uiso 0.142(7) 1 d D U P A 2
H38C H 0.724311 -0.002827 -0.385790 0.058 Uiso 0.142(7) 1 calc R U P A 2
H38D H 0.638945 0.065535 -0.314627 0.058 Uiso 0.142(7) 1 calc R U P A 2
C39A C 0.610(2) 0.041(2) -0.4650(16) 0.048 Uiso 0.142(7) 1 d D U P A 2
H39D H 0.666109 0.052565 -0.513114 0.072 Uiso 0.142(7) 1 calc R U P A 2
H39E H 0.561946 0.094391 -0.445197 0.072 Uiso 0.142(7) 1 calc R U P A 2
H39F H 0.547054 -0.039282 -0.499006 0.072 Uiso 0.142(7) 1 calc R U P A 2

loop_
_atom_site_aniso_label
_atom_site_aniso_U_11
_atom_site_aniso_U_22
_atom_site_aniso_U_33
_atom_site_aniso_U_23
_atom_site_aniso_U_13
_atom_site_aniso_U_12
Cl1 0.0374(4) 0.0267(3) 0.0314(3) 0.0200(2) 0.0060(3) 0.0153(2)
Cl2 0.0409(4) 0.0343(3) 0.0281(3) 0.0215(3) 0.0085(3) 0.0185(3)
N1 0.0323(12) 0.0227(9) 0.0216(10) 0.0140(8) 0.0120(9) 0.0172(8)
N2 0.0270(11) 0.0162(8) 0.0209(10) 0.0101(8) 0.0053(8) 0.0084(7)
N3 0.0258(11) 0.0170(8) 0.0206(10) 0.0101(8) 0.0055(8) 0.0103(8)
N4 0.0340(12) 0.0221(9) 0.0223(10) 0.0133(8) 0.0107(9) 0.0178(9)
C1 0.0307(14) 0.0181(10) 0.0169(11) 0.0084(9) 0.0067(10) 0.0113(9)
C2 0.0265(13) 0.0199(10) 0.0236(12) 0.0100(9) 0.0054(10) 0.0096(9)
C3 0.0260(13) 0.0225(11) 0.0236(12) 0.0125(9) 0.0036(10) 0.0106(9)
C4 0.0334(14) 0.0161(9) 0.0215(12) 0.0096(9) 0.0027(10) 0.0118(9)
C5 0.0275(14) 0.0219(11) 0.0238(12) 0.0131(10) 0.0093(10) 0.0099(9)
C6 0.0306(14) 0.0193(10) 0.0243(12) 0.0112(9) 0.0077(10) 0.0134(9)
C7 0.0242(12) 0.0187(10) 0.0218(12) 0.0115(9) 0.0065(9) 0.0110(9)
C8 0.0268(13) 0.0174(10) 0.0218(11) 0.0118(9) 0.0042(10) 0.0089(9)
C9 0.0211(12) 0.0164(10) 0.0202(11) 0.0076(9) 0.0020(9) 0.0046(8)
C10 0.0274(13) 0.0143(9) 0.0210(12) 0.0090(9) 0.0064(10) 0.0076(9)
C11 0.0303(14) 0.0183(10) 0.0213(12) 0.0099(9) 0.0062(10) 0.0092(9)
C12 0.0317(14) 0.0208(10) 0.0218(12) 0.0083(9) 0.0086(10) 0.0103(10)
C13 0.0322(14) 0.0223(11) 0.0230(12) 0.0095(10) 0.0101(11) 0.0127(10)
C14 0.0332(14) 0.0195(10) 0.0234(12) 0.0107(9) 0.0070(11) 0.0123(10)
C15 0.0267(13) 0.0160(10) 0.0199(11) 0.0087(9) 0.0059(10) 0.0070(9)
C16 0.0287(13) 0.0192(10) 0.0191(11) 0.0117(9) 0.0093(10) 0.0138(9)
C17 0.0297(14) 0.0195(10) 0.0249(12) 0.0118(9) 0.0077(10) 0.0112(9)
C18 0.0307(14) 0.0225(11) 0.0229(12) 0.0112(10) 0.0045(10) 0.0114(10)
C19 0.0345(15) 0.0246(11) 0.0249(12) 0.0157(10) 0.0106(11) 0.0179(10)
C20 0.0320(14) 0.0201(10) 0.0265(13) 0.0137(10) 0.0101(11) 0.0108(10)
C21 0.0271(13) 0.0186(10) 0.0217(12) 0.0092(9) 0.0063(10) 0.0095(9)
C22 0.0225(13) 0.0161(9) 0.0215(12) 0.0094(9) 0.0049(9) 0.0081(9)
C23 0.0278(13) 0.0190(10) 0.0201(11) 0.0112(9) 0.0049(10) 0.0115(9)
C24 0.0242(13) 0.0164(9) 0.0176(11) 0.0081(8) 0.0052(9) 0.0079(9)
C25 0.0378(15) 0.0216(11) 0.0246(12) 0.0149(10) 0.0072(11) 0.0146(10)
C26 0.0393(16) 0.0274(12) 0.0249(13) 0.0143(10) 0.0062(11) 0.0161(11)
C27 0.0382(16) 0.0331(13) 0.0241(13) 0.0183(11) 0.0126(11) 0.0197(11)
S1 0.0291(3) 0.0194(3) 0.0197(3) 0.0102(2) 0.0083(2) 0.0120(2)
O1 0.0316(10) 0.0227(8) 0.0253(9) 0.0127(7) 0.0092(8) 0.0131(7)
O2 0.0348(11) 0.0251(8) 0.0199(9) 0.0107(7) 0.0047(7) 0.0119(7)
O3 0.0390(11) 0.0222(8) 0.0280(9) 0.0155(7) 0.0091(8) 0.0124(7)
O4 0.0318(10) 0.0255(8) 0.0213(9) 0.0111(7) 0.0085(7) 0.0159(7)
C28 0.0331(15) 0.0277(12) 0.0198(12) 0.0101(10) 0.0080(10) 0.0145(10)
C29 0.0337(15) 0.0249(11) 0.0227(12) 0.0122(10) 0.0092(11) 0.0145(10)
C30 0.0315(14) 0.0252(11) 0.0234(12) 0.0122(10) 0.0112(11) 0.0154(10)
C31 0.0273(13) 0.0227(10) 0.0206(12) 0.0110(9) 0.0064(10) 0.0124(9)
C32 0.0300(14) 0.0231(11) 0.0217(12) 0.0104(9) 0.0064(10) 0.0127(9)
C33 0.0331(15) 0.0276(11) 0.0240(13) 0.0130(10) 0.0060(11) 0.0165(10)
C34 0.0347(16) 0.0312(13) 0.0309(14) 0.0121(11) 0.0118(12) 0.0162(11)
C35 0.0451(17) 0.0271(12) 0.0254(13) 0.0149(10) 0.0120(12) 0.0152(11)
C36 0.0436(17) 0.0302(13) 0.0287(14) 0.0149(11) 0.0089(12) 0.0186(12)
C37 0.035(2) 0.0456(19) 0.0292(17) 0.0203(15) 0.0126(15) 0.0211(16)
C38 0.043(2) 0.0411(19) 0.0306(18) 0.0135(15) 0.0058(16) 0.0202(16)
C39 0.039(2) 0.0404(18) 0.044(2) 0.0239(16) 0.0065(16) 0.0200(15)

loop_
_atom_type_symbol
_atom_type_description
_atom_type_scat_dispersion_real
_atom_type_scat_dispersion_imag
_atom_type_scat_source
C C 0.0181 0.0091 'International Tables Vol C Tables 4.2.6.8 and 6.1.1.4'
H H 0.0000 0.0000 'International Tables Vol C Tables 4.2.6.8 and 6.1.1.4'
Cl Cl 0.3639 0.7018 'International Tables Vol C Tables 4.2.6.8 and 6.1.1.4'
N N 0.0311 0.0180 'International Tables Vol C Tables 4.2.6.8 and 6.1.1.4'
O O 0.0492 0.0322 'International Tables Vol C Tables 4.2.6.8 and 6.1.1.4'
S S 0.3331 0.5567 'International Tables Vol C Tables 4.2.6.8 and 6.1.1.4'

loop_
_geom_angle_atom_site_label_1
_geom_angle_atom_site_label_2
_geom_angle_atom_site_label_3
_geom_angle
_geom_angle_site_symmetry_1
_geom_angle_site_symmetry_3
_geom_angle_publ_flag
C1 N1 H1 115(2) . . ?
C7 N1 H1 118(2) . . ?
C7 N1 C1 125.4(2) . . ?
C9 N2 C10 118.2(2) . . ?
C15 N3 C16 119.7(2) . . ?
C22 N3 C15 121.6(2) . . ?
C22 N3 C16 118.6(2) . . ?
C24 N4 H4 120(2) . . ?
C24 N4 C25 125.0(2) . . ?
C25 N4 H4 115(2) . . ?
C2 C1 N1 117.7(2) . . ?
C2 C1 C6 119.9(2) . . ?
C6 C1 N1 122.2(2) . . ?
C1 C2 H2 119.9 . . ?
C3 C2 C1 120.2(3) . . ?
C3 C2 H2 119.9 . . ?
C2 C3 H3 120.3 . . ?
C4 C3 C2 119.3(3) . . ?
C4 C3 H3 120.3 . . ?
C3 C4 Cl1 119.0(2) . . ?
C3 C4 C5 121.3(2) . . ?
C5 C4 Cl1 119.7(2) . . ?
C4 C5 H5 120.3 . . ?
C6 C5 C4 119.4(3) . . ?
C6 C5 H5 120.3 . . ?
C1 C6 H6 120.1 . . ?
C5 C6 C1 119.9(3) . . ?
C5 C6 H6 120.1 . . ?
N1 C7 C24 117.2(2) . . ?
C8 C7 N1 123.7(2) . . ?
C8 C7 C24 119.1(2) . . ?
C7 C8 H8 118.7 . . ?
C7 C8 C9 122.6(2) . . ?
C9 C8 H8 118.7 . . ?
N2 C9 C8 119.5(2) . . ?
N2 C9 C22 122.6(2) . . ?
C8 C9 C22 117.9(2) . . ?
N2 C10 C11 119.0(2) . . ?
N2 C10 C15 122.6(2) . . ?
C11 C10 C15 118.4(2) . . ?
C10 C11 H11 119.5 . . ?
C12 C11 C10 121.0(2) . . ?
C12 C11 H11 119.5 . . ?
C11 C12 H12 120.1 . . ?
C11 C12 C13 119.8(3) . . ?
C13 C12 H12 120.1 . . ?
C12 C13 H13 119.6 . . ?
C14 C13 C12 120.9(3) . . ?
C14 C13 H13 119.6 . . ?
C13 C14 H14 120.3 . . ?
C13 C14 C15 119.5(2) . . ?
C15 C14 H14 120.3 . . ?
N3 C15 C10 117.4(2) . . ?
N3 C15 C14 122.2(2) . . ?
C14 C15 C10 120.5(2) . . ?
C17 C16 N3 120.3(2) . . ?
C17 C16 C21 122.4(2) . . ?
C21 C16 N3 117.2(2) . . ?
C16 C17 H17 120.7 . . ?
C16 C17 C18 118.7(2) . . ?
C18 C17 H17 120.7 . . ?
C17 C18 H18 120.5 . . ?
C17 C18 C19 119.0(2) . . ?
C19 C18 H18 120.5 . . ?
C18 C19 Cl2 119.4(2) . . ?
C20 C19 Cl2 118.7(2) . . ?
C20 C19 C18 121.9(2) . . ?
C19 C20 H20 120.3 . . ?
C19 C20 C21 119.4(2) . . ?
C21 C20 H20 120.3 . . ?
C16 C21 C20 118.6(2) . . ?
C16 C21 H21 120.7 . . ?
C20 C21 H21 120.7 . . ?
N3 C22 C9 117.5(2) . . ?
N3 C22 C23 122.3(2) . . ?
C23 C22 C9 120.2(2) . . ?
C22 C23 H23 119.3 . . ?
C22 C23 C24 121.4(2) . . ?
C24 C23 H23 119.3 . . ?
N4 C24 C7 119.8(2) . . ?
N4 C24 C23 121.4(2) . . ?
C23 C24 C7 118.7(2) . . ?
N4 C25 H25 108.5 . . ?
N4 C25 C26 110.6(2) . . ?
N4 C25 C27 107.4(2) . . ?
C26 C25 H25 108.5 . . ?
C27 C25 H25 108.5 . . ?
C27 C25 C26 113.1(2) . . ?
C25 C26 H26A 109.5 . . ?
C25 C26 H26B 109.5 . . ?
C25 C26 H26C 109.5 . . ?
H26A C26 H26B 109.5 . . ?
H26A C26 H26C 109.5 . . ?
H26B C26 H26C 109.5 . . ?
C25 C27 H27A 109.5 . . ?
C25 C27 H27B 109.5 . . ?
C25 C27 H27C 109.5 . . ?
H27A C27 H27B 109.5 . . ?
H27A C27 H27C 109.5 . . ?
H27B C27 H27C 109.5 . . ?
O1 S1 O4 105.69(10) . . ?
O2 S1 O1 112.56(12) . . ?
O2 S1 O3 114.99(11) . . ?
O2 S1 O4 102.18(11) . . ?
O3 S1 O1 112.71(12) . . ?
O3 S1 O4 107.56(11) . . ?
C28 O4 S1 116.50(17) . . ?
O4 C28 H28A 110.3 . . ?
O4 C28 H28B 110.3 . . ?
O4 C28 C29 107.0(2) . . ?
H28A C28 H28B 108.6 . . ?
C29 C28 H28A 110.3 . . ?
C29 C28 H28B 110.3 . . ?
C28 C29 H29A 109.3 . . ?
C28 C29 H29B 109.3 . . ?
C28 C29 C30 111.6(2) . . ?
H29A C29 H29B 108.0 . . ?
C30 C29 H29A 109.3 . . ?
C30 C29 H29B 109.3 . . ?
C29 C30 H30A 109.0 . . ?
C29 C30 H30B 109.0 . . ?
C29 C30 C31 113.0(2) . . ?
H30A C30 H30B 107.8 . . ?
C31 C30 H30A 109.0 . . ?
C31 C30 H30B 109.0 . . ?
C30 C31 H31A 108.8 . . ?
C30 C31 H31B 108.8 . . ?
C30 C31 C32 113.7(2) . . ?
H31A C31 H31B 107.7 . . ?
C32 C31 H31A 108.8 . . ?
C32 C31 H31B 108.8 . . ?
C31 C32 H32A 109.2 . . ?
C31 C32 H32B 109.2 . . ?
C31 C32 C33 112.3(2) . . ?
H32A C32 H32B 107.9 . . ?
C33 C32 H32A 109.2 . . ?
C33 C32 H32B 109.2 . . ?
C32 C33 H33A 108.6 . . ?
C32 C33 H33B 108.6 . . ?
H33A C33 H33B 107.5 . . ?
C34 C33 C32 114.8(2) . . ?
C34 C33 H33A 108.6 . . ?
C34 C33 H33B 108.6 . . ?
C33 C34 H34A 108.3 . . ?
C33 C34 H34B 108.3 . . ?
C33 C34 C35 116.0(3) . . ?
H34A C34 H34B 107.4 . . ?
C35 C34 H34A 108.3 . . ?
C35 C34 H34B 108.3 . . ?
C34 C35 H35A 108.6 . . ?
C34 C35 H35B 108.6 . . ?
H35A C35 H35B 107.6 . . ?
C36 C35 C34 114.7(2) . . ?
C36 C35 H35A 108.6 . . ?
C36 C35 H35B 108.6 . . ?
C35 C36 H36A 109.5 . . ?
C35 C36 H36B 109.5 . . ?
C35 C36 H36C 106.3 . . ?
C35 C36 H36D 106.3 . . ?
C35 C36 C37 110.7(3) . . ?
H36A C36 H36B 108.1 . . ?
H36C C36 H36D 106.4 . . ?
C37 C36 H36A 109.5 . . ?
C37 C36 H36B 109.5 . . ?
C37A C36 C35 124.2(7) . . ?
C37A C36 H36C 106.3 . . ?
C37A C36 H36D 106.3 . . ?
C36 C37 H37A 108.7 . . ?
C36 C37 H37B 108.7 . . ?
C36 C37 C38 114.2(3) . . ?
H37A C37 H37B 107.6 . . ?
C38 C37 H37A 108.7 . . ?
C38 C37 H37B 108.7 . . ?
C37 C38 H38A 108.8 . . ?
C37 C38 H38B 108.8 . . ?
H38A C38 H38B 107.7 . . ?
C39 C38 C37 113.8(3) . . ?
C39 C38 H38A 108.8 . . ?
C39 C38 H38B 108.8 . . ?
C38 C39 H39A 109.5 . . ?
C38 C39 H39B 109.5 . . ?
C38 C39 H39C 109.5 . . ?
H39A C39 H39B 109.5 . . ?
H39A C39 H39C 109.5 . . ?
H39B C39 H39C 109.5 . . ?
C36 C37A H37C 109.2 . . ?
C36 C37A H37D 109.2 . . ?
C36 C37A C38A 112.1(10) . . ?
H37C C37A H37D 107.9 . . ?
C38A C37A H37C 109.2 . . ?
C38A C37A H37D 109.2 . . ?
C37A C38A H38C 108.9 . . ?
C37A C38A H38D 108.9 . . ?
H38C C38A H38D 107.7 . . ?
C39A C38A C37A 113.6(11) . . ?
C39A C38A H38C 108.9 . . ?
C39A C38A H38D 108.9 . . ?
C38A C39A H39D 109.5 . . ?
C38A C39A H39E 109.5 . . ?
C38A C39A H39F 109.5 . . ?
H39D C39A H39E 109.5 . . ?
H39D C39A H39F 109.5 . . ?
H39E C39A H39F 109.5 . . ?

loop_
_geom_bond_atom_site_label_1
_geom_bond_atom_site_label_2
_geom_bond_distance
_geom_bond_site_symmetry_2
_geom_bond_publ_flag
Cl1 C4 1.746(3) . ?
Cl2 C19 1.742(3) . ?
N1 H1 0.91(4) . ?
N1 C1 1.413(3) . ?
N1 C7 1.377(3) . ?
N2 C9 1.316(3) . ?
N2 C10 1.371(3) . ?
N3 C15 1.379(3) . ?
N3 C16 1.458(3) . ?
N3 C22 1.361(3) . ?
N4 H4 0.87(4) . ?
N4 C24 1.318(3) . ?
N4 C25 1.476(3) . ?
C1 C2 1.395(4) . ?
C1 C6 1.406(4) . ?
C2 H2 0.9500 . ?
C2 C3 1.392(4) . ?
C3 H3 0.9500 . ?
C3 C4 1.389(4) . ?
C4 C5 1.391(4) . ?
C5 H5 0.9500 . ?
C5 C6 1.389(4) . ?
C6 H6 0.9500 . ?
C7 C8 1.364(4) . ?
C7 C24 1.479(3) . ?
C8 H8 0.9500 . ?
C8 C9 1.425(4) . ?
C9 C22 1.457(3) . ?
C10 C11 1.409(4) . ?
C10 C15 1.423(4) . ?
C11 H11 0.9500 . ?
C11 C12 1.381(4) . ?
C12 H12 0.9500 . ?
C12 C13 1.409(4) . ?
C13 H13 0.9500 . ?
C13 C14 1.382(4) . ?
C14 H14 0.9500 . ?
C14 C15 1.405(4) . ?
C16 C17 1.382(4) . ?
C16 C21 1.391(3) . ?
C17 H17 0.9500 . ?
C17 C18 1.393(4) . ?
C18 H18 0.9500 . ?
C18 C19 1.397(4) . ?
C19 C20 1.376(4) . ?
C20 H20 0.9500 . ?
C20 C21 1.393(4) . ?
C21 H21 0.9500 . ?
C22 C23 1.384(4) . ?
C23 H23 0.9500 . ?
C23 C24 1.409(4) . ?
C25 H25 1.0000 . ?
C25 C26 1.524(4) . ?
C25 C27 1.519(4) . ?
C26 H26A 0.9800 . ?
C26 H26B 0.9800 . ?
C26 H26C 0.9800 . ?
C27 H27A 0.9800 . ?
C27 H27B 0.9800 . ?
C27 H27C 0.9800 . ?
S1 O1 1.464(2) . ?
S1 O2 1.4379(19) . ?
S1 O3 1.4418(19) . ?
S1 O4 1.598(2) . ?
O4 C28 1.440(3) . ?
C28 H28A 0.9900 . ?
C28 H28B 0.9900 . ?
C28 C29 1.517(4) . ?
C29 H29A 0.9900 . ?
C29 H29B 0.9900 . ?
C29 C30 1.523(4) . ?
C30 H30A 0.9900 . ?
C30 H30B 0.9900 . ?
C30 C31 1.526(4) . ?
C31 H31A 0.9900 . ?
C31 H31B 0.9900 . ?
C31 C32 1.528(4) . ?
C32 H32A 0.9900 . ?
C32 H32B 0.9900 . ?
C32 C33 1.530(4) . ?
C33 H33A 0.9900 . ?
C33 H33B 0.9900 . ?
C33 C34 1.521(4) . ?
C34 H34A 0.9900 . ?
C34 H34B 0.9900 . ?
C34 C35 1.527(4) . ?
C35 H35A 0.9900 . ?
C35 H35B 0.9900 . ?
C35 C36 1.521(4) . ?
C36 H36A 0.9900 . ?
C36 H36B 0.9900 . ?
C36 H36C 0.9900 . ?
C36 H36D 0.9900 . ?
C36 C37 1.540(4) . ?
C36 C37A 1.508(8) . ?
C37 H37A 0.9900 . ?
C37 H37B 0.9900 . ?
C37 C38 1.540(6) . ?
C38 H38A 0.9900 . ?
C38 H38B 0.9900 . ?
C38 C39 1.532(6) . ?
C39 H39A 0.9800 . ?
C39 H39B 0.9800 . ?
C39 H39C 0.9800 . ?
C37A H37C 0.9900 . ?
C37A H37D 0.9900 . ?
C37A C38A 1.555(10) . ?
C38A H38C 0.9900 . ?
C38A H38D 0.9900 . ?
C38A C39A 1.526(10) . ?
C39A H39D 0.9800 . ?
C39A H39E 0.9800 . ?
C39A H39F 0.9800 . ?

loop_
_geom_hbond_atom_site_label_D
_geom_hbond_atom_site_label_H
_geom_hbond_atom_site_label_A
_geom_hbond_distance_DH
_geom_hbond_distance_HA
_geom_hbond_distance_DA
_geom_hbond_angle_DHA
_geom_hbond_site_symmetry_A
_geom_hbond_publ_flag
N1 H1 O1 0.91(4) 1.95(4) 2.852(3) 173(3) . yes
N4 H4 O1 0.87(4) 2.11(4) 2.943(3) 161(3) . yes

loop_
_geom_torsion_atom_site_label_1
_geom_torsion_atom_site_label_2
_geom_torsion_atom_site_label_3
_geom_torsion_atom_site_label_4
_geom_torsion
_geom_torsion_site_symmetry_1
_geom_torsion_site_symmetry_2
_geom_torsion_site_symmetry_3
_geom_torsion_site_symmetry_4
_geom_torsion_publ_flag
Cl1 C4 C5 C6 178.51(19) . . . . ?
Cl2 C19 C20 C21 178.7(2) . . . . ?
N1 C1 C2 C3 -174.9(2) . . . . ?
N1 C1 C6 C5 175.6(2) . . . . ?
N1 C7 C8 C9 -177.7(2) . . . . ?
N1 C7 C24 N4 -2.1(3) . . . . ?
N1 C7 C24 C23 177.4(2) . . . . ?
N2 C9 C22 N3 -2.7(3) . . . . ?
N2 C9 C22 C23 176.3(2) . . . . ?
N2 C10 C11 C12 -177.9(2) . . . . ?
N2 C10 C15 N3 -2.3(3) . . . . ?
N2 C10 C15 C14 177.9(2) . . . . ?
N3 C16 C17 C18 -178.2(2) . . . . ?
N3 C16 C21 C20 178.5(2) . . . . ?
N3 C22 C23 C24 -178.9(2) . . . . ?
C1 N1 C7 C8 12.1(4) . . . . ?
C1 N1 C7 C24 -167.7(2) . . . . ?
C1 C2 C3 C4 -1.2(4) . . . . ?
C2 C1 C6 C5 1.4(4) . . . . ?
C2 C3 C4 Cl1 -177.55(18) . . . . ?
C2 C3 C4 C5 1.9(4) . . . . ?
C3 C4 C5 C6 -0.9(4) . . . . ?
C4 C5 C6 C1 -0.7(4) . . . . ?
C6 C1 C2 C3 -0.4(4) . . . . ?
C7 N1 C1 C2 -140.4(3) . . . . ?
C7 N1 C1 C6 45.3(3) . . . . ?
C7 C8 C9 N2 -178.5(2) . . . . ?
C7 C8 C9 C22 0.4(4) . . . . ?
C8 C7 C24 N4 178.1(2) . . . . ?
C8 C7 C24 C23 -2.4(3) . . . . ?
C8 C9 C22 N3 178.4(2) . . . . ?
C8 C9 C22 C23 -2.5(3) . . . . ?
C9 N2 C10 C11 179.2(2) . . . . ?
C9 N2 C10 C15 -0.6(3) . . . . ?
C9 C22 C23 C24 2.1(4) . . . . ?
C10 N2 C9 C8 -178.1(2) . . . . ?
C10 N2 C9 C22 3.1(3) . . . . ?
C10 C11 C12 C13 -0.5(4) . . . . ?
C11 C10 C15 N3 177.9(2) . . . . ?
C11 C10 C15 C14 -1.9(3) . . . . ?
C11 C12 C13 C14 -0.7(4) . . . . ?
C12 C13 C14 C15 0.7(4) . . . . ?
C13 C14 C15 N3 -179.1(2) . . . . ?
C13 C14 C15 C10 0.7(4) . . . . ?
C15 N3 C16 C17 -93.5(3) . . . . ?
C15 N3 C16 C21 88.6(3) . . . . ?
C15 N3 C22 C9 -0.4(3) . . . . ?
C15 N3 C22 C23 -179.4(2) . . . . ?
C15 C10 C11 C12 1.8(4) . . . . ?
C16 N3 C15 C10 -173.0(2) . . . . ?
C16 N3 C15 C14 6.8(3) . . . . ?
C16 N3 C22 C9 175.4(2) . . . . ?
C16 N3 C22 C23 -3.7(3) . . . . ?
C16 C17 C18 C19 0.0(4) . . . . ?
C17 C16 C21 C20 0.6(4) . . . . ?
C17 C18 C19 Cl2 -178.5(2) . . . . ?
C17 C18 C19 C20 0.1(4) . . . . ?
C18 C19 C20 C21 0.1(4) . . . . ?
C19 C20 C21 C16 -0.5(4) . . . . ?
C21 C16 C17 C18 -0.4(4) . . . . ?
C22 N3 C15 C10 2.7(3) . . . . ?
C22 N3 C15 C14 -177.5(2) . . . . ?
C22 N3 C16 C17 90.7(3) . . . . ?
C22 N3 C16 C21 -87.2(3) . . . . ?
C22 C23 C24 N4 179.8(2) . . . . ?
C22 C23 C24 C7 0.3(4) . . . . ?
C24 N4 C25 C26 -77.6(3) . . . . ?
C24 N4 C25 C27 158.5(2) . . . . ?
C24 C7 C8 C9 2.0(4) . . . . ?
C25 N4 C24 C7 179.2(2) . . . . ?
C25 N4 C24 C23 -0.3(4) . . . . ?
S1 O4 C28 C29 -173.58(17) . . . . ?
O1 S1 O4 C28 71.1(2) . . . . ?
O2 S1 O4 C28 -171.00(18) . . . . ?
O3 S1 O4 C28 -49.6(2) . . . . ?
O4 C28 C29 C30 -169.5(2) . . . . ?
C28 C29 C30 C31 -177.5(2) . . . . ?
C29 C30 C31 C32 -168.4(2) . . . . ?
C30 C31 C32 C33 175.3(2) . . . . ?
C31 C32 C33 C34 -154.6(2) . . . . ?
C32 C33 C34 C35 -55.3(3) . . . . ?
C33 C34 C35 C36 -58.8(3) . . . . ?
C34 C35 C36 C37 -166.5(3) . . . . ?
C34 C35 C36 C37A 179.5(19) . . . . ?
C35 C36 C37 C38 -175.7(3) . . . . ?
C35 C36 C37A C38A -174.0(18) . . . . ?
C36 C37 C38 C39 73.9(4) . . . . ?
C36 C37A C38A C39A -170(3) . . . . ?
